data_4100549
loop_
_publ_author_name
'Barybin, Mikhail V.'
'Chisholm, Malcolm H.'
'Dalal, Naresh S.'
'Holovics, Thomas C.'
'Patmore Nathan J.'
'Robinson, Randall E.'
'Zipse David J.'

_publ_section_title
;
 Long-Range Electronic Coupling of MM Quadruple Bonds
(M = Mo or W) Via a 2,6-azulenedicarboxylate Bridge
;
_journal_name_full 'Journal of the American Chemical Society'
_journal_year 2005
_chemical_formula_moiety 'C18 H20 O4'
_chemical_formula_sum 'C18 H20 O4'
_chemical_formula_weight 300.34
_space_group_IT_number 14
_symmetry_cell_setting monoclinic
_symmetry_space_group_name_Hall '-P 2ybc'
_symmetry_space_group_name_H-M 'P 1 21/c 1'
_cell_angle_alpha 90.00
_cell_angle_beta 96.310(16)
_cell_angle_gamma 90.00
_cell_formula_units_Z 4
_cell_length_a 6.575(4)
_cell_length_b 34.86(2)
_cell_length_c 6.896(4)
_cell_measurement_temperature 100(2)
_cell_volume 1571.0(17)
_diffrn_ambient_temperature 100(2)
_exptl_crystal_density_diffrn 1.270
_cod_depositor_comments
;
The following automatic conversions were performed:
'_symmetry_cell_setting' value 'Monoclinic' changed to 'monoclinic'
according to '/home/saulius/struct/CIF-dictionaries/cif_core.dic'
dictionary named 'cif_core.dic' version 2.4.1 from 2010-06-29.

Automatic conversion script
Id: cif_fix_enum 1527 2010-12-29 10:47:43Z saulius 
;
_cod_original_sg_symbol_H-M 'P 21/c'
_cod_database_code 4100549

loop_
_symmetry_equiv_pos_as_xyz
'x, y, z'
'-x, y+1/2, -z+1/2'
'-x, -y, -z'
'x, -y-1/2, z-1/2'

loop_
_atom_site_label
_atom_site_type_symbol
_atom_site_fract_x
_atom_site_fract_y
_atom_site_fract_z
_atom_site_U_iso_or_equiv
_atom_site_adp_type
_atom_site_occupancy
_atom_site_symmetry_multiplicity
_atom_site_calc_flag
_atom_site_refinement_flags
_atom_site_disorder_assembly
_atom_site_disorder_group
O1 O 0.72887(18) 0.86764(3) 0.70245(13) 0.0591(3) Uani 1 1 d . A .
O2 O 0.4106(3) 0.85248(7) 0.7406(6) 0.0541(8) Uani 0.656(4) 1 d PDU A 1
O2' O 0.3945(5) 0.84650(12) 0.6921(10) 0.0599(14) Uani 0.344(4) 1 d PDU A 2
O3 O 1.05058(16) 0.60267(3) 0.81562(17) 0.0644(3) Uani 1 1 d . . .
O4 O 0.71105(13) 0.59166(2) 0.75014(12) 0.0404(2) Uani 1 1 d . . .
C1 C 0.62678(19) 0.67027(3) 0.70484(16) 0.0324(3) Uani 1 1 d . . .
H1 H 0.5050 0.6558 0.6738 0.039 Uiso 1 1 calc R . .
C2 C 0.82244(19) 0.65517(3) 0.75695(17) 0.0340(3) Uani 1 1 d . . .
C3 C 0.9645(2) 0.68465(3) 0.79188(17) 0.0366(3) Uani 1 1 d . . .
H3 H 1.1071 0.6816 0.8286 0.044 Uiso 1 1 calc R . .
C4 C 0.9453(2) 0.75628(4) 0.78874(16) 0.0365(3) Uani 1 1 d . . .
H4 H 1.0884 0.7569 0.8279 0.044 Uiso 1 1 calc R . .
C5 C 0.8504(2) 0.79190(3) 0.76484(16) 0.0372(3) Uani 1 1 d . . .
H5 H 0.9388 0.8134 0.7871 0.045 Uiso 1 1 calc R . .
C6 C 0.6474(2) 0.80064(3) 0.71376(16) 0.0356(3) Uani 1 1 d . A .
C7 C 0.4834(2) 0.77574(4) 0.66789(18) 0.0418(3) Uani 1 1 d . . .
H7 H 0.3543 0.7877 0.6353 0.050 Uiso 1 1 calc R . .
C8 C 0.4819(2) 0.73589(4) 0.66304(18) 0.0393(3) Uani 1 1 d . . .
H8 H 0.3525 0.7245 0.6244 0.047 Uiso 1 1 calc R . .
C9 C 0.64198(19) 0.71039(3) 0.70650(16) 0.0316(3) Uani 1 1 d . . .
C10 C 0.85955(19) 0.71989(3) 0.76323(16) 0.0304(3) Uani 1 1 d . . .
C11 C 0.3727(4) 0.89370(6) 0.7543(5) 0.0512(7) Uani 0.656(4) 1 d PDU A 1
H11A H 0.3569 0.9056 0.6231 0.061 Uiso 0.656(4) 1 calc PR A 1
H11B H 0.4872 0.9064 0.8348 0.061 Uiso 0.656(4) 1 calc PR A 1
C12 C 0.1811(5) 0.89713(7) 0.8470(4) 0.0561(8) Uani 0.656(4) 1 d PDU A 1
H12A H 0.1461 0.9243 0.8593 0.084 Uiso 0.656(4) 1 d PR A 1
H12B H 0.2009 0.8854 0.9768 0.084 Uiso 0.656(4) 1 d PR A 1
H12C H 0.0699 0.8840 0.7671 0.084 Uiso 0.656(4) 1 d PR A 1
C11' C 0.2990(9) 0.88432(14) 0.6692(6) 0.0510(11) Uani 0.344(4) 1 d PDU A 2
H11C H 0.1541 0.8815 0.6146 0.061 Uiso 0.344(4) 1 calc PR A 2
H11D H 0.3698 0.8998 0.5766 0.061 Uiso 0.344(4) 1 calc PR A 2
C12' C 0.3096(12) 0.90424(15) 0.8579(7) 0.0632(17) Uani 0.344(4) 1 d PDU A 2
H12D H 0.2470 0.9297 0.8384 0.095 Uiso 0.344(4) 1 d PR A 2
H12E H 0.4541 0.9071 0.9083 0.095 Uiso 0.344(4) 1 d PR A 2
H12F H 0.2383 0.8897 0.9516 0.095 Uiso 0.344(4) 1 d PR A 2
C13 C 0.7259(2) 0.54974(3) 0.7802(2) 0.0452(4) Uani 1 1 d . . .
C14 C 0.8533(2) 0.53197(4) 0.6332(2) 0.0568(4) Uani 1 1 d . . .
H14A H 0.8024 0.5410 0.5024 0.085 Uiso 1 1 d R . .
H14B H 0.8425 0.5040 0.6382 0.085 Uiso 1 1 d R . .
H14C H 0.9968 0.5396 0.6631 0.085 Uiso 1 1 d R . .
C15 C 0.8122(2) 0.54164(4) 0.9893(2) 0.0550(4) Uani 1 1 d . . .
H15A H 0.9575 0.5486 1.0074 0.082 Uiso 1 1 d R . .
H15B H 0.7973 0.5143 1.0174 0.082 Uiso 1 1 d R . .
H15C H 0.7373 0.5568 1.0779 0.082 Uiso 1 1 d R . .
C16 C 0.5070(2) 0.53693(4) 0.7442(2) 0.0526(4) Uani 1 1 d . . .
H16A H 0.4566 0.5420 0.6078 0.079 Uiso 1 1 d R . .
H16B H 0.4238 0.5512 0.8294 0.079 Uiso 1 1 d R . .
H16C H 0.4974 0.5094 0.7708 0.079 Uiso 1 1 d R . .
C17 C 0.6016(3) 0.84315(4) 0.71171(18) 0.0464(4) Uani 1 1 d D . .
C18 C 0.8776(2) 0.61386(4) 0.77827(19) 0.0426(3) Uani 1 1 d . . .

loop_
_atom_site_aniso_label
_atom_site_aniso_U_11
_atom_site_aniso_U_22
_atom_site_aniso_U_33
_atom_site_aniso_U_23
_atom_site_aniso_U_13
_atom_site_aniso_U_12
O1 0.1052(9) 0.0228(5) 0.0497(6) 0.0023(4) 0.0111(6) 0.0069(6)
O2 0.0864(14) 0.0308(10) 0.0459(19) -0.0046(9) 0.0108(9) 0.0240(9)
O2' 0.117(3) 0.034(2) 0.035(3) 0.0158(18) 0.034(2) 0.047(2)
O3 0.0411(7) 0.0244(5) 0.1286(10) -0.0021(5) 0.0129(6) 0.0038(5)
O4 0.0422(6) 0.0188(4) 0.0607(6) -0.0046(4) 0.0080(4) -0.0005(4)
C1 0.0393(8) 0.0241(6) 0.0337(7) -0.0039(5) 0.0038(5) -0.0036(6)
C2 0.0407(8) 0.0224(6) 0.0392(7) -0.0048(5) 0.0065(6) -0.0002(6)
C3 0.0366(7) 0.0255(7) 0.0471(8) 0.0009(5) 0.0019(6) 0.0017(6)
C4 0.0455(9) 0.0271(6) 0.0352(6) -0.0003(5) -0.0023(5) -0.0008(6)
C5 0.0587(9) 0.0211(6) 0.0306(7) -0.0034(5) 0.0001(6) -0.0038(6)
C6 0.0573(9) 0.0257(7) 0.0241(6) 0.0024(5) 0.0058(6) 0.0068(6)
C7 0.0456(9) 0.0361(8) 0.0439(8) 0.0093(6) 0.0054(6) 0.0114(7)
C8 0.0401(8) 0.0327(8) 0.0445(8) 0.0060(5) 0.0015(6) -0.0001(6)
C9 0.0397(8) 0.0294(7) 0.0258(6) -0.0014(5) 0.0041(5) 0.0013(6)
C10 0.0397(8) 0.0243(6) 0.0269(6) -0.0018(5) 0.0016(5) -0.0006(6)
C11 0.0759(18) 0.0196(12) 0.0530(18) -0.0129(11) -0.0157(13) 0.0105(11)
C12 0.0517(17) 0.0326(13) 0.0786(18) -0.0118(11) -0.0178(15) 0.0162(14)
C11' 0.082(3) 0.028(2) 0.044(2) 0.0014(17) 0.008(2) 0.022(2)
C12' 0.080(4) 0.051(3) 0.055(3) -0.014(2) -0.005(3) 0.033(3)
C13 0.0471(9) 0.0170(6) 0.0731(10) -0.0052(6) 0.0134(7) 0.0024(6)
C14 0.0562(10) 0.0239(7) 0.0941(12) -0.0136(7) 0.0245(8) -0.0010(7)
C15 0.0575(10) 0.0256(8) 0.0823(12) 0.0025(7) 0.0103(8) 0.0049(7)
C16 0.0508(9) 0.0243(7) 0.0846(11) -0.0082(7) 0.0157(8) -0.0048(7)
C17 0.0798(12) 0.0295(8) 0.0306(7) 0.0026(6) 0.0090(7) 0.0155(8)
C18 0.0354(8) 0.0245(7) 0.0686(10) -0.0058(6) 0.0089(7) 0.0011(6)

loop_
_geom_bond_atom_site_label_1
_geom_bond_atom_site_label_2
_geom_bond_distance
_geom_bond_site_symmetry_2
_geom_bond_publ_flag
O1 C17 1.2019(18) . ?
O2 C17 1.334(2) . ?
O2 C11 1.463(3) . ?
O2' C17 1.359(3) . ?
O2' C11' 1.461(3) . ?
O3 C18 1.2030(17) . ?
O4 C18 1.3377(17) . ?
O4 C13 1.4779(18) . ?
C1 C2 1.3998(18) . ?
C1 C9 1.4022(19) . ?
C1 H1 0.9500 . ?
C2 C3 1.3919(18) . ?
C2 C18 1.488(2) . ?
C3 C10 1.4121(18) . ?
C3 H3 0.9500 . ?
C4 C5 1.3912(19) . ?
C4 C10 1.3915(18) . ?
C4 H4 0.9500 . ?
C5 C6 1.376(2) . ?
C5 H5 0.9500 . ?
C6 C7 1.394(2) . ?
C6 C17 1.512(2) . ?
C7 C8 1.390(2) . ?
C7 H7 0.9500 . ?
C8 C9 1.3853(18) . ?
C8 H8 0.9500 . ?
C9 C10 1.4785(19) . ?
C11 C12 1.479(3) . ?
C11 H11A 0.9900 . ?
C11 H11B 0.9900 . ?
C11 H12E 1.2270 . ?
C12 H12A 0.9799 . ?
C12 H12B 0.9801 . ?
C12 H12C 0.9800 . ?
C12 H12D 1.2181 . ?
C12 H12F 0.8182 . ?
C11' C12' 1.470(4) . ?
C11' H11C 0.9900 . ?
C11' H11D 0.9900 . ?
C12' H12A 1.2829 . ?
C12' H12B 1.3207 . ?
C12' H12D 0.9802 . ?
C12' H12E 0.9800 . ?
C12' H12F 0.9799 . ?
C13 C16 1.501(2) . ?
C13 C15 1.517(2) . ?
C13 C14 1.5167(19) . ?
C14 H14A 0.9784 . ?
C14 H14B 0.9798 . ?
C14 H14C 0.9802 . ?
C15 H15A 0.9804 . ?
C15 H15B 0.9797 . ?
C15 H15C 0.9803 . ?
C16 H16A 0.9781 . ?
C16 H16B 0.9806 . ?
C16 H16C 0.9796 . ?
